data_8106946
loop_
_publ_author_name
'Al-Tamimi, Abdul-Malek S.'
'Ghabbour, Hazem A.'
'El-Emam, Ali A.'

_publ_section_title
;
 Crystal structure of
 6-oxo-4-propyl-2-(propylthio)-1,6-dihydropyrimidine-5-carbonitrile,
 C11H15N3OS
;
_journal_issue 2
_journal_name_full 'Zeitschrift f\"ur Kristallographie - New Crystal Structures'
_journal_page_first 583
_journal_page_last 585
_journal_paper_doi 10.1515/ncrs-2015-0198
_journal_volume 231
_journal_year 2016
_chemical_formula_sum 'C11 H15 N3 O S'
_chemical_formula_weight 237.32
_space_group_IT_number 2
_space_group_name_Hall '-P 1'
_space_group_name_H-M_alt 'P -1'
_symmetry_cell_setting triclinic
_symmetry_space_group_name_H-M 'P -1'
_atom_sites_solution_hydrogens geom
_atom_sites_solution_primary direct
_atom_sites_solution_secondary difmap
_cell_angle_alpha 87.982(2)
_cell_angle_beta 87.330(2)
_cell_angle_gamma 78.403(2)
_cell_formula_units_Z 2
_cell_length_a 4.6579(2)
_cell_length_b 9.6316(5)
_cell_length_c 13.6654(7)
_cell_measurement_reflns_used 9432
_cell_measurement_temperature 100(2)
_cell_measurement_theta_max 33.09
_cell_measurement_theta_min 2.59
_cell_volume 599.69(5)
_computing_cell_refinement 'Bruker SAINT'
_computing_data_collection 'Bruker APEX2'
_computing_data_reduction 'Bruker SAINT'
_computing_molecular_graphics 'Bruker SHELXTL'
_computing_publication_material 'Bruker SHELXTL'
_computing_structure_refinement 'SHELXL-2014 (Sheldrick 2014)'
_computing_structure_solution 'SHELXS-97 (Sheldrick 2008)'
_diffrn_ambient_temperature 100(2)
_diffrn_measured_fraction_theta_full 0.996
_diffrn_measured_fraction_theta_max 0.996
_diffrn_measurement_device_type 'Bruker APEX-II D8 venture'
_diffrn_measurement_method '\f and \w scans'
_diffrn_radiation_monochromator graphite
_diffrn_radiation_source 'fine-focus sealed tube'
_diffrn_radiation_type MoK\a
_diffrn_radiation_wavelength 0.71073
_diffrn_reflns_av_R_equivalents 0.0770
_diffrn_reflns_av_sigmaI/netI 0.0457
_diffrn_reflns_limit_h_max 7
_diffrn_reflns_limit_h_min -7
_diffrn_reflns_limit_k_max 14
_diffrn_reflns_limit_k_min -14
_diffrn_reflns_limit_l_max 21
_diffrn_reflns_limit_l_min -20
_diffrn_reflns_number 30731
_diffrn_reflns_theta_full 33.19
_diffrn_reflns_theta_max 33.19
_diffrn_reflns_theta_min 2.16
_diffrn_standards_decay_% .
_diffrn_standards_interval_count .
_diffrn_standards_interval_time .
_diffrn_standards_number 0
_exptl_absorpt_coefficient_mu 0.253
_exptl_absorpt_correction_T_max 0.9563
_exptl_absorpt_correction_T_min 0.8886
_exptl_absorpt_correction_type multi-scan
_exptl_absorpt_process_details SADABS_Bruker_2014
_exptl_crystal_colour colourless
_exptl_crystal_density_diffrn 1.314
_exptl_crystal_density_method 'not measured'
_exptl_crystal_description block
_exptl_crystal_F_000 252
_exptl_crystal_size_max 0.48
_exptl_crystal_size_mid 0.25
_exptl_crystal_size_min 0.18
_refine_diff_density_max 0.641
_refine_diff_density_min -0.800
_refine_diff_density_rms 0.086
_refine_ls_extinction_method none
_refine_ls_goodness_of_fit_ref 1.053
_refine_ls_hydrogen_treatment mixed
_refine_ls_matrix_type full
_refine_ls_number_parameters 151
_refine_ls_number_reflns 4565
_refine_ls_number_restraints 0
_refine_ls_restrained_S_all 1.053
_refine_ls_R_factor_all 0.0553
_refine_ls_R_factor_gt 0.0450
_refine_ls_shift/su_max 0.000
_refine_ls_shift/su_mean 0.000
_refine_ls_structure_factor_coef Fsqd
_refine_ls_weighting_details 'calc w=1/[\s^2^(Fo^2^)+(0.0770P)^2^+0.1258P] where P=(Fo^2^+2Fc^2^)/3'
_refine_ls_weighting_scheme calc
_refine_ls_wR_factor_gt 0.1214
_refine_ls_wR_factor_ref 0.1282
_reflns_number_gt 3906
_reflns_number_total 4565
_reflns_threshold_expression >2sigma(I)
_cod_data_source_file suppl_ncrs-2015-0198_suppl.cif
_cod_data_source_block a_a
_cod_original_sg_symbol_H-M P-1
_cod_database_code 8106946

loop_
_symmetry_equiv_pos_as_xyz
'x, y, z'
'-x, -y, -z'

loop_
_atom_site_label
_atom_site_type_symbol
_atom_site_fract_x
_atom_site_fract_y
_atom_site_fract_z
_atom_site_U_iso_or_equiv
_atom_site_adp_type
_atom_site_occupancy
_atom_site_symmetry_multiplicity
_atom_site_calc_flag
_atom_site_refinement_flags
_atom_site_disorder_assembly
_atom_site_disorder_group
S1 S 0.92108(6) 0.29522(3) 0.054065(19) 0.01591(9) Uani 1 1 d . . .
O1 O 0.34147(18) -0.07114(8) 0.10536(6) 0.01943(17) Uani 1 1 d . . .
N1 N 0.72600(19) 0.21810(9) 0.23138(7) 0.01427(17) Uani 1 1 d . . .
N2 N 0.62070(19) 0.09815(9) 0.09428(7) 0.01440(17) Uani 1 1 d . . .
N3 N 0.1192(2) -0.10210(11) 0.35935(8) 0.0235(2) Uani 1 1 d . . .
C1 C 0.4574(2) 0.01415(10) 0.14710(8) 0.01416(18) Uani 1 1 d . . .
C2 C 0.4343(2) 0.03894(10) 0.25060(7) 0.01348(18) Uani 1 1 d . . .
C3 C 0.5703(2) 0.13838(10) 0.28932(8) 0.01356(18) Uani 1 1 d . . .
C4 C 0.7417(2) 0.19636(10) 0.13722(8) 0.01312(18) Uani 1 1 d . . .
C5 C 0.2623(2) -0.04047(11) 0.31073(8) 0.01612(19) Uani 1 1 d . . .
C6 C 0.5458(2) 0.17129(11) 0.39577(8) 0.01672(19) Uani 1 1 d . . .
H6A H 0.7445 0.1658 0.4203 0.020 Uiso 1 1 calc R . .
H6B H 0.4557 0.0995 0.4326 0.020 Uiso 1 1 calc R . .
C7 C 0.3607(3) 0.31897(12) 0.41438(8) 0.0205(2) Uani 1 1 d . . .
H7A H 0.4528 0.3912 0.3789 0.025 Uiso 1 1 calc R . .
H7B H 0.1628 0.3253 0.3889 0.025 Uiso 1 1 calc R . .
C8 C 0.3334(3) 0.34930(13) 0.52337(9) 0.0258(2) Uani 1 1 d . . .
H8A H 0.2219 0.4458 0.5332 0.039 Uiso 1 1 calc R . .
H8B H 0.5294 0.3402 0.5491 0.039 Uiso 1 1 calc R . .
H8C H 0.2312 0.2814 0.5580 0.039 Uiso 1 1 calc R . .
C9 C 1.0327(2) 0.42019(11) 0.13338(8) 0.01578(19) Uani 1 1 d . . .
H9A H 1.1096 0.3689 0.1937 0.019 Uiso 1 1 calc R . .
H9B H 1.1949 0.4579 0.0998 0.019 Uiso 1 1 calc R . .
C10 C 0.7891(2) 0.54439(11) 0.16233(9) 0.0185(2) Uani 1 1 d . . .
H10A H 0.6368 0.5092 0.2034 0.022 Uiso 1 1 calc R . .
H10B H 0.6965 0.5909 0.1027 0.022 Uiso 1 1 calc R . .
C11 C 0.9111(3) 0.65190(13) 0.21904(9) 0.0248(2) Uani 1 1 d . . .
H11A H 0.7499 0.7280 0.2405 0.037 Uiso 1 1 calc R . .
H11B H 1.0509 0.6921 0.1766 0.037 Uiso 1 1 calc R . .
H11C H 1.0108 0.6047 0.2764 0.037 Uiso 1 1 calc R . .
H1N2 H 0.632(4) 0.090(2) 0.0289(15) 0.040(5) Uiso 1 1 d . . .

loop_
_atom_site_aniso_label
_atom_site_aniso_U_11
_atom_site_aniso_U_22
_atom_site_aniso_U_33
_atom_site_aniso_U_23
_atom_site_aniso_U_13
_atom_site_aniso_U_12
S1 0.01992(14) 0.01277(13) 0.01616(13) -0.00037(9) 0.00095(9) -0.00635(9)
O1 0.0268(4) 0.0169(4) 0.0180(4) -0.0024(3) -0.0012(3) -0.0118(3)
N1 0.0165(4) 0.0104(3) 0.0160(4) -0.0005(3) -0.0016(3) -0.0026(3)
N2 0.0170(4) 0.0122(4) 0.0152(4) -0.0015(3) 0.0001(3) -0.0057(3)
N3 0.0262(5) 0.0196(4) 0.0254(5) 0.0018(4) 0.0018(4) -0.0076(4)
C1 0.0151(4) 0.0100(4) 0.0174(4) -0.0002(3) -0.0011(3) -0.0024(3)
C2 0.0148(4) 0.0096(4) 0.0157(4) -0.0005(3) 0.0002(3) -0.0018(3)
C3 0.0153(4) 0.0086(4) 0.0159(4) -0.0001(3) -0.0012(3) -0.0002(3)
C4 0.0128(4) 0.0091(4) 0.0172(4) -0.0004(3) -0.0013(3) -0.0013(3)
C5 0.0180(5) 0.0116(4) 0.0182(5) -0.0014(3) -0.0012(4) -0.0015(3)
C6 0.0238(5) 0.0116(4) 0.0145(4) -0.0008(3) -0.0016(4) -0.0028(3)
C7 0.0269(5) 0.0150(5) 0.0176(5) -0.0024(4) 0.0003(4) 0.0005(4)
C8 0.0358(7) 0.0208(5) 0.0188(5) -0.0046(4) 0.0035(5) -0.0014(5)
C9 0.0159(4) 0.0125(4) 0.0197(5) -0.0006(3) -0.0017(3) -0.0043(3)
C10 0.0190(5) 0.0124(4) 0.0234(5) 0.0001(4) 0.0007(4) -0.0022(3)
C11 0.0357(6) 0.0157(5) 0.0232(6) -0.0048(4) 0.0013(5) -0.0051(4)

loop_
_atom_type_symbol
_atom_type_description
_atom_type_scat_dispersion_real
_atom_type_scat_dispersion_imag
_atom_type_scat_source
C C 0.0033 0.0016 'International Tables Vol C Tables 4.2.6.8 and 6.1.1.4'
H H 0.0000 0.0000 'International Tables Vol C Tables 4.2.6.8 and 6.1.1.4'
N N 0.0061 0.0033 'International Tables Vol C Tables 4.2.6.8 and 6.1.1.4'
O O 0.0106 0.0060 'International Tables Vol C Tables 4.2.6.8 and 6.1.1.4'
S S 0.1246 0.1234 'International Tables Vol C Tables 4.2.6.8 and 6.1.1.4'

loop_
_geom_angle_atom_site_label_1
_geom_angle_atom_site_label_2
_geom_angle_atom_site_label_3
_geom_angle
_geom_angle_site_symmetry_1
_geom_angle_site_symmetry_3
C4 S1 C9 101.90(5) . .
C4 N1 C3 117.18(9) . .
C4 N2 C1 122.27(9) . .
C4 N2 H1N2 120.5(12) . .
C1 N2 H1N2 117.1(12) . .
O1 C1 N2 120.75(10) . .
O1 C1 C2 125.42(10) . .
N2 C1 C2 113.81(9) . .
C3 C2 C5 121.73(9) . .
C3 C2 C1 120.55(9) . .
C5 C2 C1 117.70(9) . .
N1 C3 C2 121.78(9) . .
N1 C3 C6 115.47(9) . .
C2 C3 C6 122.68(9) . .
N1 C4 N2 124.35(9) . .
N1 C4 S1 122.12(8) . .
N2 C4 S1 113.53(8) . .
N3 C5 C2 178.61(11) . .
C3 C6 C7 111.75(9) . .
C3 C6 H6A 109.3 . .
C7 C6 H6A 109.3 . .
C3 C6 H6B 109.3 . .
C7 C6 H6B 109.3 . .
H6A C6 H6B 107.9 . .
C8 C7 C6 110.94(9) . .
C8 C7 H7A 109.5 . .
C6 C7 H7A 109.5 . .
C8 C7 H7B 109.5 . .
C6 C7 H7B 109.5 . .
H7A C7 H7B 108.0 . .
C7 C8 H8A 109.5 . .
C7 C8 H8B 109.5 . .
H8A C8 H8B 109.5 . .
C7 C8 H8C 109.5 . .
H8A C8 H8C 109.5 . .
H8B C8 H8C 109.5 . .
C10 C9 S1 114.46(7) . .
C10 C9 H9A 108.6 . .
S1 C9 H9A 108.6 . .
C10 C9 H9B 108.6 . .
S1 C9 H9B 108.6 . .
H9A C9 H9B 107.6 . .
C9 C10 C11 110.59(9) . .
C9 C10 H10A 109.5 . .
C11 C10 H10A 109.5 . .
C9 C10 H10B 109.5 . .
C11 C10 H10B 109.5 . .
H10A C10 H10B 108.1 . .
C10 C11 H11A 109.5 . .
C10 C11 H11B 109.5 . .
H11A C11 H11B 109.5 . .
C10 C11 H11C 109.5 . .
H11A C11 H11C 109.5 . .
H11B C11 H11C 109.5 . .

loop_
_geom_bond_atom_site_label_1
_geom_bond_atom_site_label_2
_geom_bond_distance
_geom_bond_site_symmetry_2
S1 C4 1.7469(10) .
S1 C9 1.8137(11) .
O1 C1 1.2376(12) .
N1 C4 1.3072(13) .
N1 C3 1.3675(13) .
N2 C4 1.3568(13) .
N2 C1 1.3819(13) .
N2 H1N2 0.90(2) .
N3 C5 1.1526(15) .
C1 C2 1.4381(14) .
C2 C3 1.3817(14) .
C2 C5 1.4292(14) .
C3 C6 1.4940(14) .
C6 C7 1.5309(15) .
C6 H6A 0.9900 .
C6 H6B 0.9900 .
C7 C8 1.5223(16) .
C7 H7A 0.9900 .
C7 H7B 0.9900 .
C8 H8A 0.9800 .
C8 H8B 0.9800 .
C8 H8C 0.9800 .
C9 C10 1.5234(15) .
C9 H9A 0.9900 .
C9 H9B 0.9900 .
C10 C11 1.5264(16) .
C10 H10A 0.9900 .
C10 H10B 0.9900 .
C11 H11A 0.9800 .
C11 H11B 0.9800 .
C11 H11C 0.9800 .

loop_
_geom_torsion_atom_site_label_1
_geom_torsion_atom_site_label_2
_geom_torsion_atom_site_label_3
_geom_torsion_atom_site_label_4
_geom_torsion
_geom_torsion_site_symmetry_1
_geom_torsion_site_symmetry_2
_geom_torsion_site_symmetry_3
_geom_torsion_site_symmetry_4
C4 N2 C1 O1 177.52(10) . . . .
C4 N2 C1 C2 -1.21(14) . . . .
O1 C1 C2 C3 -179.17(10) . . . .
N2 C1 C2 C3 -0.51(14) . . . .
O1 C1 C2 C5 -0.38(16) . . . .
N2 C1 C2 C5 178.28(8) . . . .
C4 N1 C3 C2 -0.06(14) . . . .
C4 N1 C3 C6 -177.22(9) . . . .
C5 C2 C3 N1 -177.57(9) . . . .
C1 C2 C3 N1 1.17(15) . . . .
C5 C2 C3 C6 -0.62(15) . . . .
C1 C2 C3 C6 178.12(9) . . . .
C3 N1 C4 N2 -1.77(15) . . . .
C3 N1 C4 S1 177.48(7) . . . .
C1 N2 C4 N1 2.50(16) . . . .
C1 N2 C4 S1 -176.81(7) . . . .
C9 S1 C4 N1 -2.76(10) . . . .
C9 S1 C4 N2 176.56(7) . . . .
C3 C2 C5 N3 74(5) . . . .
C1 C2 C5 N3 -104(5) . . . .
N1 C3 C6 C7 67.19(12) . . . .
C2 C3 C6 C7 -109.94(11) . . . .
C3 C6 C7 C8 178.88(10) . . . .
C4 S1 C9 C10 -78.78(8) . . . .
S1 C9 C10 C11 -173.55(8) . . . .
